data_4025134
loop_
_publ_author_name
'Xianshun Zeng'
'Changsheng Wang'
'Andrei S. Batsanov'
'Martin R. Bryce'
'Joanna Gigon'
'Barbara Urasinska-Wojcik'
'Geoffrey J. Ashwell'

_publ_contact_author 'Andrei S.Batsanov'
_publ_contact_author_email a.s.batsanov@durham.ac.uk
_publ_section_title
;
 Synthesis and Properties of Functionalized Oligo(arylene) Molecular Wires
 with Thiolated Termini: Competing Thiol-Au and Nitro-Au Assembly
;
_journal_name_full 'Journal of Organic Chemistry'
_journal_page_first 130
_journal_page_last 136
_journal_paper_doi 10.1021/jo902205p
_journal_volume 75
_journal_year 2010
_chemical_formula_moiety 'C24 H12 Br N3 O5 S,0.5(C4 H8 O2)'
_chemical_formula_sum 'C26 H16 Br N3 O6 S'
_chemical_formula_weight 578.39
_chemical_name_systematic
; 
 ? 
;
_space_group_IT_number 2
_symmetry_cell_setting triclinic
_symmetry_space_group_name_Hall '-P 1'
_symmetry_space_group_name_H-M 'P -1'
_atom_sites_solution_hydrogens geom
_atom_sites_solution_primary direct
_atom_sites_solution_secondary difmap
_audit_creation_method SHELXL-97
_cell_angle_alpha 79.088(12)
_cell_angle_beta 82.355(12)
_cell_angle_gamma 75.344(14)
_cell_formula_units_Z 2
_cell_length_a 7.7250(6)
_cell_length_b 8.3461(5)
_cell_length_c 19.3085(18)
_cell_measurement_reflns_used 3636
_cell_measurement_temperature 120(2)
_cell_measurement_theta_max 26.6
_cell_measurement_theta_min 2.6
_cell_volume 1177.85(18)
_computing_cell_refinement 'SAINT version 6.02A (Bruker, 2001)'
_computing_data_collection 'SMART version 5.625 (Bruker, 2001)'
_computing_data_reduction 'SAINT version 6.02A (Bruker, 2001)'
_computing_molecular_graphics 'SHELXTL version 6.14 (Bruker, 2003)'
_computing_publication_material 'SHELXTL version 6.14 (Bruker, 2003)'
_computing_structure_refinement 'SHELXTL version 6.14 (Bruker, 2003)'
_computing_structure_solution 'SHELXTL version 6.14 (Bruker, 2003)'
_diffrn_ambient_temperature 120(2)
_diffrn_detector_area_resol_mean 5.6
_diffrn_measured_fraction_theta_full 0.999
_diffrn_measured_fraction_theta_max 0.999
_diffrn_measurement_device_type 'Bruker SMART 6K CCD area detector'
_diffrn_measurement_method '\w scans'
_diffrn_radiation_monochromator graphite
_diffrn_radiation_source 'fine-focus sealed tube'
_diffrn_radiation_type MoK\a
_diffrn_radiation_wavelength 0.71073
_diffrn_reflns_av_R_equivalents 0.0608
_diffrn_reflns_av_sigmaI/netI 0.0617
_diffrn_reflns_limit_h_max 10
_diffrn_reflns_limit_h_min -10
_diffrn_reflns_limit_k_max 10
_diffrn_reflns_limit_k_min -10
_diffrn_reflns_limit_l_max 25
_diffrn_reflns_limit_l_min -25
_diffrn_reflns_number 18461
_diffrn_reflns_theta_full 27.51
_diffrn_reflns_theta_max 27.51
_diffrn_reflns_theta_min 2.16
_diffrn_standards_number 0
_exptl_absorpt_coefficient_mu 1.884
_exptl_absorpt_correction_T_max 0.9637
_exptl_absorpt_correction_T_min 0.7835
_exptl_absorpt_correction_type integration
_exptl_absorpt_process_details 'XPREP 6.14 (Bruker, 2003), R(int)=0.067 before correction'
_exptl_crystal_colour orange
_exptl_crystal_density_diffrn 1.631
_exptl_crystal_density_method 'not measured'
_exptl_crystal_description plate
_exptl_crystal_F_000 584
_exptl_crystal_size_max 0.18
_exptl_crystal_size_mid 0.07
_exptl_crystal_size_min 0.02
_refine_diff_density_max 0.447
_refine_diff_density_min -0.362
_refine_diff_density_rms 0.070
_refine_ls_extinction_method none
_refine_ls_goodness_of_fit_ref 0.933
_refine_ls_hydrogen_treatment constr
_refine_ls_matrix_type full
_refine_ls_number_parameters 334
_refine_ls_number_reflns 5403
_refine_ls_number_restraints 0
_refine_ls_restrained_S_all 0.933
_refine_ls_R_factor_all 0.0525
_refine_ls_R_factor_gt 0.0325
_refine_ls_shift/su_max 0.002
_refine_ls_shift/su_mean 0.000
_refine_ls_structure_factor_coef Fsqd
_refine_ls_weighting_details 'calc w=1/[\s^2^(Fo^2^)+(0.0254P)^2^] where P=(Fo^2^+2Fc^2^)/3'
_refine_ls_weighting_scheme calc
_refine_ls_wR_factor_gt 0.0633
_refine_ls_wR_factor_ref 0.0687
_reflns_number_gt 4075
_reflns_number_total 5403
_reflns_threshold_expression I>2\s(I)
_cod_data_source_file jo902205p_si_001_2.cif
_cod_data_source_block 9
_cod_depositor_comments
;
The following automatic conversions were performed:

'_symmetry_cell_setting' value 'Triclinic' changed to 'triclinic'
according to the built-in table from CIF Core dictionary named
'cif_core.dic' version 2.4.1 from 2010-06-29.

Automatic conversion script
Id: cif_fix_values 1646 2011-03-28 12:23:43Z adriana 
;
_cod_original_cell_volume 1177.84(16)
_cod_database_code 4025134

loop_
_symmetry_equiv_pos_as_xyz
'x, y, z'
'-x, -y, -z'

loop_
_atom_site_label
_atom_site_type_symbol
_atom_site_fract_x
_atom_site_fract_y
_atom_site_fract_z
_atom_site_U_iso_or_equiv
_atom_site_adp_type
_atom_site_occupancy
_atom_site_symmetry_multiplicity
_atom_site_calc_flag
_atom_site_refinement_flags
_atom_site_disorder_assembly
_atom_site_disorder_group
Br Br 0.03175(3) 1.06813(3) 0.157452(13) 0.02334(8) Uani 1 1 d . . .
S S 0.66605(8) -0.49184(7) 0.86751(3) 0.02298(14) Uani 1 1 d . . .
O1 O 0.7398(2) 0.5549(2) 0.25324(9) 0.0309(4) Uani 1 1 d . . .
O2 O 0.7144(2) 0.8157(2) 0.20596(9) 0.0271(4) Uani 1 1 d . . .
O3 O 0.8349(2) 0.2052(2) 0.53543(9) 0.0330(4) Uani 1 1 d . . .
O4 O 0.9150(2) 0.1740(2) 0.42590(10) 0.0405(5) Uani 1 1 d . . .
O5 O -0.0305(2) 0.5505(2) 0.39842(8) 0.0255(4) Uani 1 1 d . . .
O6 O 0.5861(2) 0.8828(2) 0.05516(9) 0.0307(4) Uani 1 1 d . . .
N1 N 0.6503(2) 0.6987(2) 0.23733(10) 0.0208(4) Uani 1 1 d . . .
N2 N 0.8039(3) 0.2207(2) 0.47358(11) 0.0254(5) Uani 1 1 d . . .
N3 N 0.8228(3) -0.6159(3) 1.05269(12) 0.0323(5) Uani 1 1 d . . .
C1 C 0.0819(3) 0.8005(3) 0.27453(11) 0.0195(5) Uani 1 1 d . . .
H1 H -0.0455 0.8219 0.2809 0.023 Uiso 1 1 d R . .
C2 C 0.1680(3) 0.8934(3) 0.22005(12) 0.0195(5) Uani 1 1 d . . .
C3 C 0.3533(3) 0.8605(3) 0.21005(12) 0.0201(5) Uani 1 1 d . . .
H3 H 0.4110 0.9255 0.1727 0.024 Uiso 1 1 d R . .
C4 C 0.4555(3) 0.7313(3) 0.25524(12) 0.0186(5) Uani 1 1 d . . .
C5 C 0.6095(3) 0.4215(3) 0.39257(12) 0.0192(5) Uani 1 1 d . . .
H5 H 0.7148 0.4457 0.3657 0.023 Uiso 1 1 d R . .
C6 C 0.6201(3) 0.3045(3) 0.45410(12) 0.0187(5) Uani 1 1 d . . .
C7 C 0.4724(3) 0.2586(3) 0.49616(11) 0.0191(5) Uani 1 1 d . . .
C8 C 0.3026(3) 0.3378(3) 0.47242(11) 0.0197(5) Uani 1 1 d . . .
H8 H 0.1974 0.3099 0.4978 0.024 Uiso 1 1 d R . .
C9 C 0.1232(3) 0.5595(3) 0.38020(12) 0.0201(5) Uani 1 1 d . . .
C10 C 0.1873(3) 0.6750(3) 0.31875(11) 0.0177(5) Uani 1 1 d . . .
C11 C 0.3764(3) 0.6362(3) 0.31161(11) 0.0169(5) Uani 1 1 d . . .
C12 C 0.4409(3) 0.5010(3) 0.37123(11) 0.0171(5) Uani 1 1 d . . .
C13 C 0.2901(3) 0.4565(3) 0.41182(11) 0.0181(5) Uani 1 1 d . . .
C14 C 0.4893(3) 0.1368(3) 0.55872(12) 0.0218(5) Uani 1 1 d . . .
C15 C 0.5048(3) 0.0320(3) 0.61077(12) 0.0232(5) Uani 1 1 d . . .
C16 C 0.5427(3) -0.0940(3) 0.67211(12) 0.0208(5) Uani 1 1 d . . .
C17 C 0.7220(3) -0.1661(3) 0.68524(12) 0.0215(5) Uani 1 1 d . . .
H17 H 0.8153 -0.1305 0.6537 0.026 Uiso 1 1 d R . .
C18 C 0.7650(3) -0.2879(3) 0.74358(12) 0.0209(5) Uani 1 1 d . . .
H18 H 0.8874 -0.3372 0.7514 0.025 Uiso 1 1 d R . .
C19 C 0.6288(3) -0.3388(3) 0.79101(11) 0.0193(5) Uani 1 1 d . . .
C20 C 0.4499(3) -0.2678(3) 0.77821(12) 0.0216(5) Uani 1 1 d . . .
H20 H 0.3567 -0.3025 0.8101 0.026 Uiso 1 1 d R . .
C21 C 0.4069(3) -0.1478(3) 0.71913(12) 0.0231(5) Uani 1 1 d . . .
H21 H 0.2846 -0.1011 0.7106 0.028 Uiso 1 1 d R . .
C22 C 0.9078(3) -0.5442(3) 0.86718(12) 0.0231(5) Uani 1 1 d . . .
H22A H 0.9635 -0.5798 0.8217 0.030 Uiso 1 1 d R . .
H22B H 0.9487 -0.4441 0.8722 0.030 Uiso 1 1 d R . .
C23 C 0.9662(3) -0.6857(3) 0.92841(12) 0.0253(5) Uani 1 1 d . . .
H23A H 0.9334 -0.7878 0.9207 0.033 Uiso 1 1 d R . .
H23B H 1.0986 -0.7111 0.9283 0.033 Uiso 1 1 d R . .
C24 C 0.8852(3) -0.6451(3) 0.99789(14) 0.0246(5) Uani 1 1 d . . .
C25 C 0.6171(3) 1.0473(3) 0.03655(14) 0.0324(6) Uani 1 1 d . . .
H25A H 0.7234 1.0454 0.0016 0.042 Uiso 1 1 d R . .
H25B H 0.6431 1.0837 0.0792 0.042 Uiso 1 1 d R . .
C26 C 0.5436(3) 0.8298(3) -0.00532(13) 0.0302(6) Uani 1 1 d . . .
H26A H 0.5172 0.7175 0.0087 0.039 Uiso 1 1 d R . .
H26B H 0.6479 0.8212 -0.0414 0.039 Uiso 1 1 d R . .

loop_
_atom_site_aniso_label
_atom_site_aniso_U_11
_atom_site_aniso_U_22
_atom_site_aniso_U_33
_atom_site_aniso_U_23
_atom_site_aniso_U_13
_atom_site_aniso_U_12
Br 0.02323(14) 0.02148(13) 0.02359(13) 0.00182(9) -0.00711(10) -0.00355(9)
S 0.0224(3) 0.0242(3) 0.0195(3) 0.0027(2) -0.0033(3) -0.0043(2)
O1 0.0218(9) 0.0266(10) 0.0354(10) 0.0040(8) 0.0047(8) 0.0003(7)
O2 0.0225(9) 0.0273(9) 0.0319(10) 0.0021(7) -0.0011(8) -0.0122(7)
O3 0.0347(11) 0.0295(10) 0.0354(11) -0.0031(8) -0.0195(9) -0.0021(8)
O4 0.0256(10) 0.0447(12) 0.0372(11) 0.0022(9) 0.0045(9) 0.0067(8)
O5 0.0179(9) 0.0312(9) 0.0264(9) -0.0012(7) 0.0001(7) -0.0076(7)
O6 0.0357(11) 0.0303(10) 0.0269(9) -0.0002(8) -0.0062(8) -0.0108(8)
N1 0.0203(11) 0.0231(11) 0.0190(10) -0.0019(8) -0.0024(8) -0.0056(8)
N2 0.0223(11) 0.0186(10) 0.0335(13) 0.0003(9) -0.0063(10) -0.0029(8)
N3 0.0342(13) 0.0370(13) 0.0258(12) 0.0035(10) -0.0084(10) -0.0120(10)
C1 0.0160(12) 0.0227(12) 0.0203(12) -0.0041(9) -0.0039(10) -0.0038(9)
C2 0.0243(13) 0.0160(11) 0.0185(12) -0.0005(9) -0.0085(10) -0.0035(9)
C3 0.0241(13) 0.0203(12) 0.0172(12) -0.0031(9) -0.0016(10) -0.0077(10)
C4 0.0178(12) 0.0203(12) 0.0190(12) -0.0044(9) -0.0005(9) -0.0064(9)
C5 0.0176(12) 0.0185(12) 0.0222(12) -0.0047(9) -0.0013(10) -0.0047(9)
C6 0.0164(12) 0.0178(11) 0.0216(12) -0.0048(9) -0.0048(10) -0.0010(9)
C7 0.0250(13) 0.0159(11) 0.0160(11) -0.0027(9) -0.0031(10) -0.0032(9)
C8 0.0213(13) 0.0213(12) 0.0173(12) -0.0044(9) -0.0003(10) -0.0066(9)
C9 0.0216(13) 0.0202(12) 0.0192(12) -0.0046(9) -0.0012(10) -0.0056(10)
C10 0.0170(12) 0.0210(12) 0.0166(11) -0.0049(9) -0.0016(9) -0.0059(9)
C11 0.0177(12) 0.0168(11) 0.0174(11) -0.0047(9) -0.0029(9) -0.0038(9)
C12 0.0199(12) 0.0143(11) 0.0182(12) -0.0046(9) -0.0019(9) -0.0043(9)
C13 0.0176(12) 0.0194(12) 0.0171(11) -0.0044(9) -0.0018(9) -0.0029(9)
C14 0.0244(13) 0.0202(12) 0.0201(12) -0.0058(10) -0.0010(10) -0.0028(10)
C15 0.0250(13) 0.0222(12) 0.0222(13) -0.0064(10) -0.0013(10) -0.0033(10)
C16 0.0270(13) 0.0176(11) 0.0174(12) -0.0031(9) -0.0039(10) -0.0031(10)
C17 0.0247(13) 0.0219(12) 0.0184(12) -0.0023(9) 0.0014(10) -0.0086(10)
C18 0.0216(13) 0.0207(12) 0.0206(12) -0.0054(9) -0.0023(10) -0.0033(9)
C19 0.0239(13) 0.0164(11) 0.0164(11) -0.0028(9) -0.0023(10) -0.0020(9)
C20 0.0222(13) 0.0218(12) 0.0185(12) -0.0018(9) 0.0007(10) -0.0037(10)
C21 0.0212(13) 0.0224(12) 0.0233(13) -0.0040(10) -0.0038(10) 0.0001(10)
C22 0.0234(13) 0.0254(13) 0.0194(12) -0.0020(10) -0.0036(10) -0.0042(10)
C23 0.0249(14) 0.0233(13) 0.0259(13) -0.0018(10) -0.0074(11) -0.0011(10)
C24 0.0220(13) 0.0231(13) 0.0283(14) 0.0069(10) -0.0123(11) -0.0073(10)
C25 0.0356(16) 0.0379(15) 0.0290(14) -0.0059(12) -0.0025(12) -0.0183(12)
C26 0.0355(16) 0.0286(14) 0.0284(14) -0.0046(11) 0.0007(12) -0.0127(11)

loop_
_atom_type_symbol
_atom_type_description
_atom_type_scat_dispersion_real
_atom_type_scat_dispersion_imag
_atom_type_scat_source
C C 0.0033 0.0016 'International Tables Vol C Tables 4.2.6.8 and 6.1.1.4'
H H 0.0000 0.0000 'International Tables Vol C Tables 4.2.6.8 and 6.1.1.4'
N N 0.0061 0.0033 'International Tables Vol C Tables 4.2.6.8 and 6.1.1.4'
O O 0.0106 0.0060 'International Tables Vol C Tables 4.2.6.8 and 6.1.1.4'
S S 0.1246 0.1234 'International Tables Vol C Tables 4.2.6.8 and 6.1.1.4'
Br Br -0.2901 2.4595 'International Tables Vol C Tables 4.2.6.8 and 6.1.1.4'

loop_
_exptl_crystal_face_index_h
_exptl_crystal_face_index_k
_exptl_crystal_face_index_l
_exptl_crystal_face_perp_dist
0.00 0.00 1.00 0.0100
0.00 0.00 -1.00 0.0100
0.00 1.00 0.00 0.0350
0.00 -1.00 0.00 0.0350
1.00 0.00 0.00 0.0900
-1.00 0.00 0.00 0.0900

loop_
_geom_angle_atom_site_label_1
_geom_angle_atom_site_label_2
_geom_angle_atom_site_label_3
_geom_angle
_geom_angle_site_symmetry_1
_geom_angle_site_symmetry_3
_geom_angle_publ_flag
C19 S C22 102.64(11) . . ?
C25 O6 C26 110.19(18) . . ?
O2 N1 O1 123.65(19) . . ?
O2 N1 C4 118.20(18) . . ?
O1 N1 C4 118.13(18) . . ?
O4 N2 O3 124.8(2) . . ?
O4 N2 C6 116.9(2) . . ?
O3 N2 C6 118.4(2) . . ?
C10 C1 C2 117.7(2) . . ?
C10 C1 H1 121.2 . . ?
C2 C1 H1 121.0 . . ?
C3 C2 C1 121.0(2) . . ?
C3 C2 Br 118.92(17) . . ?
C1 C2 Br 120.05(17) . . ?
C2 C3 C4 119.6(2) . . ?
C2 C3 H3 120.3 . . ?
C4 C3 H3 120.1 . . ?
C11 C4 C3 121.8(2) . . ?
C11 C4 N1 122.67(19) . . ?
C3 C4 N1 115.46(19) . . ?
C12 C5 C6 117.8(2) . . ?
C12 C5 H5 121.1 . . ?
C6 C5 H5 121.1 . . ?
C5 C6 C7 124.9(2) . . ?
C5 C6 N2 115.5(2) . . ?
C7 C6 N2 119.52(19) . . ?
C6 C7 C8 116.22(19) . . ?
C6 C7 C14 123.1(2) . . ?
C8 C7 C14 120.6(2) . . ?
C13 C8 C7 119.4(2) . . ?
C13 C8 H8 120.3 . . ?
C7 C8 H8 120.4 . . ?
O5 C9 C13 128.4(2) . . ?
O5 C9 C10 126.9(2) . . ?
C13 C9 C10 104.69(18) . . ?
C1 C10 C11 123.9(2) . . ?
C1 C10 C9 126.7(2) . . ?
C11 C10 C9 109.40(19) . . ?
C4 C11 C10 115.9(2) . . ?
C4 C11 C12 136.1(2) . . ?
C10 C11 C12 108.04(19) . . ?
C5 C12 C13 118.6(2) . . ?
C5 C12 C11 133.2(2) . . ?
C13 C12 C11 108.14(18) . . ?
C8 C13 C12 123.0(2) . . ?
C8 C13 C9 127.4(2) . . ?
C12 C13 C9 109.59(19) . . ?
C15 C14 C7 178.9(3) . . ?
C14 C15 C16 174.1(3) . . ?
C21 C16 C17 118.8(2) . . ?
C21 C16 C15 122.4(2) . . ?
C17 C16 C15 118.8(2) . . ?
C18 C17 C16 120.9(2) . . ?
C18 C17 H17 119.6 . . ?
C16 C17 H17 119.5 . . ?
C17 C18 C19 120.0(2) . . ?
C17 C18 H18 120.0 . . ?
C19 C18 H18 120.0 . . ?
C20 C19 C18 119.4(2) . . ?
C20 C19 S 116.21(17) . . ?
C18 C19 S 124.36(17) . . ?
C21 C20 C19 120.5(2) . . ?
C21 C20 H20 119.7 . . ?
C19 C20 H20 119.7 . . ?
C20 C21 C16 120.3(2) . . ?
C20 C21 H21 119.9 . . ?
C16 C21 H21 119.8 . . ?
C23 C22 S 109.89(16) . . ?
C23 C22 H22A 109.7 . . ?
S C22 H22A 109.8 . . ?
C23 C22 H22B 109.6 . . ?
S C22 H22B 109.6 . . ?
H22A C22 H22B 108.2 . . ?
C24 C23 C22 113.30(19) . . ?
C24 C23 H23A 109.1 . . ?
C22 C23 H23A 108.8 . . ?
C24 C23 H23B 108.7 . . ?
C22 C23 H23B 109.0 . . ?
H23A C23 H23B 107.8 . . ?
N3 C24 C23 178.9(3) . . ?
O6 C25 C26 111.0(2) . 2_675 ?
O6 C25 H25A 109.3 . . ?
C26 C25 H25A 109.3 2_675 . ?
O6 C25 H25B 109.4 . . ?
C26 C25 H25B 109.7 2_675 . ?
H25A C25 H25B 108.0 . . ?
O6 C26 C25 110.5(2) . 2_675 ?
O6 C26 H26A 109.5 . . ?
C25 C26 H26A 109.5 2_675 . ?
O6 C26 H26B 109.7 . . ?
C25 C26 H26B 109.5 2_675 . ?
H26A C26 H26B 108.1 . . ?

loop_
_geom_bond_atom_site_label_1
_geom_bond_atom_site_label_2
_geom_bond_distance
_geom_bond_site_symmetry_2
_geom_bond_publ_flag
Br C2 1.894(2) . ?
S C19 1.763(2) . ?
S C22 1.806(2) . ?
O1 N1 1.229(2) . ?
O2 N1 1.228(2) . ?
O3 N2 1.226(2) . ?
O4 N2 1.222(3) . ?
O5 C9 1.209(3) . ?
O6 C25 1.424(3) . ?
O6 C26 1.427(3) . ?
N1 C4 1.465(3) . ?
N2 C6 1.479(3) . ?
N3 C24 1.146(3) . ?
C1 C10 1.380(3) . ?
C1 C2 1.385(3) . ?
C1 H1 0.9501 . ?
C2 C3 1.382(3) . ?
C3 C4 1.394(3) . ?
C3 H3 0.9497 . ?
C4 C11 1.389(3) . ?
C5 C12 1.382(3) . ?
C5 C6 1.385(3) . ?
C5 H5 0.9500 . ?
C6 C7 1.402(3) . ?
C7 C8 1.405(3) . ?
C7 C14 1.421(3) . ?
C8 C13 1.379(3) . ?
C8 H8 0.9500 . ?
C9 C13 1.492(3) . ?
C9 C10 1.495(3) . ?
C10 C11 1.407(3) . ?
C11 C12 1.491(3) . ?
C12 C13 1.405(3) . ?
C14 C15 1.198(3) . ?
C15 C16 1.435(3) . ?
C16 C21 1.399(3) . ?
C16 C17 1.400(3) . ?
C17 C18 1.381(3) . ?
C17 H17 0.9498 . ?
C18 C19 1.396(3) . ?
C18 H18 0.9500 . ?
C19 C20 1.394(3) . ?
C20 C21 1.384(3) . ?
C20 H20 0.9499 . ?
C21 H21 0.9500 . ?
C22 C23 1.530(3) . ?
C22 H22A 0.9897 . ?
C22 H22B 0.9900 . ?
C23 C24 1.466(4) . ?
C23 H23A 0.9901 . ?
C23 H23B 0.9900 . ?
C25 C26 1.509(3) 2_675 ?
C25 H25A 0.9899 . ?
C25 H25B 0.9898 . ?
C26 C25 1.509(3) 2_675 ?
C26 H26A 0.9899 . ?
C26 H26B 0.9900 . ?
